data_1573245
_journal_paper_doi 10.1039/D4CY01032A
_chemical_formula_moiety 'C41 H52 O6 P2 Ru'
_chemical_formula_sum 'C41 H52 O6 P2 Ru'
_chemical_formula_weight 803.83
_space_group_crystal_system monoclinic
_space_group_IT_number 14
_space_group_name_Hall '-P 2yn'
_space_group_name_H-M_alt 'P 1 21/n 1'
_atom_sites_solution_hydrogens mixed
_audit_creation_method SHELXL-2018/3
_audit_update_record
;
2023-09-20 deposited with the CCDC.	2024-11-18 downloaded from the CCDC.
;
_cell_angle_alpha 90
_cell_angle_beta 97.977(3)
_cell_angle_gamma 90
_cell_formula_units_Z 4
_cell_length_a 11.0204(3)
_cell_length_b 20.0420(5)
_cell_length_c 18.3864(5)
_cell_measurement_reflns_used 12222
_cell_measurement_temperature 150(2)
_cell_measurement_theta_max 26.3050
_cell_measurement_theta_min 3.6950
_cell_volume 4021.72(19)
_computing_cell_refinement 'CrysAlisPro 1.171.38.46 (Rigaku OD, 2015)'
_computing_data_collection 'CrysAlisPro 1.171.38.46 (Rigaku OD, 2015)'
_computing_data_reduction 'CrysAlisPro 1.171.38.46 (Rigaku OD, 2015)'
_computing_molecular_graphics 'ORTEP3 for Windows - Farrugia, L. J. J. Appl. Crystallogr. 1997, 30, 565'
_computing_publication_material
;
 'WinGX publication routines, Farrugia, 
 L. J., J. Appl. Crystallogr., 1999, 32, 837-838
;
_computing_structure_refinement
;
 SHELXL-2018/1 (Sheldrick, 2018)
 Sheldrick GM (2008) Acta Crystallogr A64:112--122 and 
 C. B. H\"ubschle, G. M. Sheldrick and B. Dittrich
 ShelXle: a Qt graphical user interface for SHELXL
 J. Appl. Cryst., 44, (2011) 1281-1284.
;
_computing_structure_solution
; 
 SHELXT
 Sheldrick, G. M. (2008). Acta Cryst. A64, 112-122.
;
_diffrn_ambient_environment N~2~
_diffrn_ambient_temperature 150.00(10)
_diffrn_detector 'CCD plate'
_diffrn_detector_area_resol_mean 8.0734
_diffrn_detector_type EosS2
_diffrn_measured_fraction_theta_full 0.998
_diffrn_measured_fraction_theta_max 0.996
_diffrn_measurement_device 'four-circle diffractometer'
_diffrn_measurement_device_type 'New Xcalibur, EosS2'
_diffrn_measurement_method '\w scans'
_diffrn_radiation_monochromator graphite
_diffrn_radiation_probe x-ray
_diffrn_radiation_type 'Mo K\a'
_diffrn_radiation_wavelength 0.71073
_diffrn_reflns_av_R_equivalents 0.0689
_diffrn_reflns_av_unetI/netI 0.0470
_diffrn_reflns_Laue_measured_fraction_full 0.998
_diffrn_reflns_Laue_measured_fraction_max 0.996
_diffrn_reflns_limit_h_max 13
_diffrn_reflns_limit_h_min -13
_diffrn_reflns_limit_k_max 25
_diffrn_reflns_limit_k_min -24
_diffrn_reflns_limit_l_max 22
_diffrn_reflns_limit_l_min -22
_diffrn_reflns_number 65193
_diffrn_reflns_point_group_measured_fraction_full 0.998
_diffrn_reflns_point_group_measured_fraction_max 0.996
_diffrn_reflns_theta_full 25.242
_diffrn_reflns_theta_max 26.400
_diffrn_reflns_theta_min 3.248
_diffrn_source 'fine-focus sealed X-ray tube'
_diffrn_source_type 'Enhance (Mo) X-ray Source'
_exptl_absorpt_coefficient_mu 0.513
_exptl_absorpt_correction_T_max 1.00000
_exptl_absorpt_correction_T_min 0.96294
_exptl_absorpt_correction_type multi-scan
_exptl_absorpt_process_details
;
CrysAlisPro 1.171.39.46 (Rigaku Oxford Diffraction, 2018)
Empirical absorption correction using spherical harmonics,
 implemented in SCALE3 ABSPACK scaling algorithm.
;
_exptl_crystal_colour yellow
_exptl_crystal_density_diffrn 1.328
_exptl_crystal_description prism
_exptl_crystal_F_000 1680
_exptl_crystal_recrystallization_method 'Re-crystallisation from solvent: n-hexane'
_exptl_crystal_size_max 0.258
_exptl_crystal_size_mid 0.133
_exptl_crystal_size_min 0.131
_refine_diff_density_max 0.418
_refine_diff_density_min -0.373
_refine_diff_density_rms 0.067
_refine_ls_extinction_method none
_refine_ls_goodness_of_fit_ref 1.011
_refine_ls_hydrogen_treatment mixed
_refine_ls_matrix_type full
_refine_ls_number_parameters 520
_refine_ls_number_reflns 8217
_refine_ls_number_restraints 2
_refine_ls_restrained_S_all 1.011
_refine_ls_R_factor_all 0.0587
_refine_ls_R_factor_gt 0.0351
_refine_ls_shift/su_max 0.001
_refine_ls_shift/su_mean 0.000
_refine_ls_structure_factor_coef Fsqd
_refine_ls_weighting_details 'w=1/[\s^2^(Fo^2^)+(0.0241P)^2^+2.4094P] where P=(Fo^2^+2Fc^2^)/3'
_refine_ls_weighting_scheme calc
_refine_ls_wR_factor_gt 0.0647
_refine_ls_wR_factor_ref 0.0715
_reflns_Friedel_coverage 0.000
_reflns_number_gt 6256
_reflns_number_total 8217
_reflns_threshold_expression 'I > 2\s(I)'
_cod_data_source_file d4cy01032a2.cif
_cod_data_source_block e18uh6
_cod_original_sg_symbol_H-M 'P 21/n'
_cod_database_code 1573245
_shelx_shelxl_version_number 2018/3
_shelx_space_group_comment
;
The symmetry employed for this shelxl refinement is uniquely defined
by the following loop, which should always be used as a source of
symmetry information in preference to the above space-group names.
They are only intended as comments.
;
_shelx_estimated_absorpt_t_min 0.879
_shelx_estimated_absorpt_t_max 0.936
_oxdiff_exptl_absorpt_empirical_full_min 0.914
_oxdiff_exptl_absorpt_empirical_full_max 1.111
_oxdiff_exptl_absorpt_empirical_details
;
Empirical correction (ABSPACK) includes:
- Absorption correction using spherical harmonics
- Frame scaling
;

loop_
_space_group_symop_operation_xyz
'x, y, z'
'-x+1/2, y+1/2, -z+1/2'
'-x, -y, -z'
'x-1/2, -y-1/2, z-1/2'

loop_
_atom_site_label
_atom_site_type_symbol
_atom_site_fract_x
_atom_site_fract_y
_atom_site_fract_z
_atom_site_U_iso_or_equiv
_atom_site_adp_type
_atom_site_occupancy
_atom_site_site_symmetry_order
_atom_site_calc_flag
_atom_site_refinement_flags_posn
_atom_site_refinement_flags_adp
_atom_site_refinement_flags_occupancy
_atom_site_disorder_assembly
_atom_site_disorder_group
Ru Ru 0.52727(2) 0.63711(2) 0.29623(2) 0.01715(6) Uani 1 1 d . . . . .
P1 P 0.61945(6) 0.59629(3) 0.40281(3) 0.01915(14) Uani 1 1 d . . . . .
P2 P 0.36105(6) 0.64020(3) 0.35190(3) 0.02007(14) Uani 1 1 d . . . . .
O1 O 0.47770(15) 0.55299(8) 0.23049(9) 0.0221(4) Uani 1 1 d . . . . .
O2 O 0.42785(15) 0.65044(8) 0.18213(9) 0.0221(4) Uani 1 1 d . . . . .
O3 O 0.68827(14) 0.63702(8) 0.24076(9) 0.0230(4) Uani 1 1 d . . . . .
O4 O 0.65992(17) 0.72738(9) 0.16864(10) 0.0301(4) Uani 1 1 d D . . . .
H4 H 0.616(4) 0.743(3) 0.200(2) 0.051(17) Uiso 0.64(2) 1 d D . P A 1
H6 H 0.578(7) 0.766(3) 0.219(4) 0.03(2) Uiso 0.36(2) 1 d D . P A 2
O5 O 0.56527(14) 0.73027(8) 0.34619(9) 0.0209(4) Uani 1 1 d . . . . .
O6 O 0.54787(19) 0.79521(9) 0.24648(10) 0.0340(5) Uani 1 1 d D . . . .
C1 C 0.5049(2) 0.58505(12) 0.46630(13) 0.0231(6) Uani 1 1 d . . . . .
H1A H 0.464592 0.541025 0.458046 0.028 Uiso 1 1 calc R U . . .
H1B H 0.545327 0.587063 0.517810 0.028 Uiso 1 1 calc R U . . .
C2 C 0.4100(2) 0.64075(12) 0.45185(13) 0.0230(5) Uani 1 1 d . . . . .
H2A H 0.446635 0.684351 0.467840 0.028 Uiso 1 1 calc R U . . .
H2B H 0.339505 0.632178 0.478553 0.028 Uiso 1 1 calc R U . . .
C3 C 0.4270(2) 0.58771(12) 0.17670(14) 0.0230(6) Uani 1 1 d . . . . .
C4 C 0.3612(3) 0.55346(13) 0.10896(15) 0.0350(7) Uani 1 1 d . . . . .
C5 C 0.3738(12) 0.4788(4) 0.1139(6) 0.048(2) Uani 0.64(2) 1 d . . P A 1
H5A H 0.328607 0.458389 0.069807 0.071 Uiso 0.64(2) 1 calc R U P A 1
H5B H 0.340448 0.462775 0.157415 0.071 Uiso 0.64(2) 1 calc R U P A 1
H5C H 0.460569 0.466607 0.117662 0.071 Uiso 0.64(2) 1 calc R U P A 1
C6 C 0.2164(10) 0.5667(5) 0.1153(6) 0.045(2) Uani 0.64(2) 1 d . . P A 1
H6A H 0.165269 0.544443 0.074615 0.067 Uiso 0.64(2) 1 calc R U P A 1
H6B H 0.199892 0.614797 0.113164 0.067 Uiso 0.64(2) 1 calc R U P A 1
H6C H 0.197281 0.548901 0.162079 0.067 Uiso 0.64(2) 1 calc R U P A 1
C5A C 0.439(3) 0.4851(8) 0.0994(10) 0.064(6) Uani 0.36(2) 1 d . . P A 2
H5D H 0.406215 0.462880 0.053390 0.097 Uiso 0.36(2) 1 calc R U P A 2
H5E H 0.433075 0.455110 0.140770 0.097 Uiso 0.36(2) 1 calc R U P A 2
H5F H 0.525595 0.496453 0.098178 0.097 Uiso 0.36(2) 1 calc R U P A 2
C6A C 0.245(2) 0.5455(19) 0.1096(14) 0.126(12) Uani 0.36(2) 1 d . . P A 2
H6D H 0.206562 0.529446 0.061440 0.189 Uiso 0.36(2) 1 calc R U P A 2
H6E H 0.207848 0.588300 0.120366 0.189 Uiso 0.36(2) 1 calc R U P A 2
H6F H 0.231401 0.512912 0.147373 0.189 Uiso 0.36(2) 1 calc R U P A 2
C7 C 0.3906(3) 0.58787(18) 0.04074(16) 0.0582(10) Uani 1 1 d . . . . .
H7A H 0.477601 0.581663 0.036557 0.087 Uiso 0.64(2) 1 calc R U P A 1
H7B H 0.372866 0.635624 0.043693 0.087 Uiso 0.64(2) 1 calc R U P A 1
H7C H 0.340584 0.568704 -0.002439 0.087 Uiso 0.64(2) 1 calc R U P A 1
H7D H 0.479471 0.587529 0.040380 0.087 Uiso 0.36(2) 1 calc R U P A 2
H7E H 0.361430 0.634074 0.040167 0.087 Uiso 0.36(2) 1 calc R U P A 2
H7F H 0.350150 0.564389 -0.002736 0.087 Uiso 0.36(2) 1 calc R U P A 2
C8 C 0.7117(2) 0.67181(13) 0.18871(14) 0.0248(6) Uani 1 1 d . . . . .
C9 C 0.8097(3) 0.64842(15) 0.14355(16) 0.0350(7) Uani 1 1 d . . . . .
C10 C 0.9130(8) 0.6154(6) 0.1943(5) 0.080(5) Uani 0.475(10) 1 d . . P B 1
H10A H 0.880434 0.577639 0.219364 0.121 Uiso 0.475(10) 1 calc R U P B 1
H10B H 0.949485 0.647885 0.230829 0.121 Uiso 0.475(10) 1 calc R U P B 1
H10C H 0.975629 0.599508 0.165519 0.121 Uiso 0.475(10) 1 calc R U P B 1
C11 C 0.8697(9) 0.7119(5) 0.1111(6) 0.071(4) Uani 0.475(10) 1 d . . P B 1
H11A H 0.899743 0.742489 0.151130 0.107 Uiso 0.475(10) 1 calc R U P B 1
H11B H 0.808116 0.734652 0.076093 0.107 Uiso 0.475(10) 1 calc R U P B 1
H11C H 0.938154 0.697763 0.085921 0.107 Uiso 0.475(10) 1 calc R U P B 1
C12 C 0.7512(8) 0.6072(7) 0.0844(6) 0.091(6) Uani 0.475(10) 1 d . . P B 1
H12A H 0.716352 0.567499 0.104875 0.137 Uiso 0.475(10) 1 calc R U P B 1
H12B H 0.811746 0.593449 0.053065 0.137 Uiso 0.475(10) 1 calc R U P B 1
H12C H 0.685667 0.632535 0.055223 0.137 Uiso 0.475(10) 1 calc R U P B 1
C10A C 0.9235(7) 0.6820(6) 0.1719(6) 0.089(5) Uani 0.525(10) 1 d . . P B 2
H10D H 0.946473 0.670405 0.223771 0.134 Uiso 0.525(10) 1 calc R U P B 2
H10E H 0.912171 0.730358 0.167156 0.134 Uiso 0.525(10) 1 calc R U P B 2
H10F H 0.988401 0.667783 0.143903 0.134 Uiso 0.525(10) 1 calc R U P B 2
C11A C 0.7715(8) 0.6670(6) 0.0629(4) 0.075(4) Uani 0.525(10) 1 d . . P B 2
H11D H 0.761904 0.715477 0.058448 0.112 Uiso 0.525(10) 1 calc R U P B 2
H11E H 0.693538 0.645229 0.044665 0.112 Uiso 0.525(10) 1 calc R U P B 2
H11F H 0.834595 0.652093 0.033827 0.112 Uiso 0.525(10) 1 calc R U P B 2
C12A C 0.8221(10) 0.5714(4) 0.1481(6) 0.085(5) Uani 0.525(10) 1 d . . P B 2
H12D H 0.840893 0.557822 0.199599 0.127 Uiso 0.525(10) 1 calc R U P B 2
H12E H 0.888208 0.556921 0.121157 0.127 Uiso 0.525(10) 1 calc R U P B 2
H12F H 0.744859 0.550777 0.126286 0.127 Uiso 0.525(10) 1 calc R U P B 2
C13 C 0.5606(2) 0.78609(12) 0.31518(14) 0.0236(6) Uani 1 1 d . . . . .
C14 C 0.5722(2) 0.84777(12) 0.36447(15) 0.0280(6) Uani 1 1 d . . . . .
C15 C 0.5812(3) 0.82846(15) 0.44485(16) 0.0510(9) Uani 1 1 d . . . . .
H15A H 0.585536 0.868873 0.475100 0.076 Uiso 1 1 calc R U . . .
H15B H 0.655100 0.801589 0.458712 0.076 Uiso 1 1 calc R U . . .
H15C H 0.508834 0.802436 0.452646 0.076 Uiso 1 1 calc R U . . .
C16 C 0.6866(4) 0.88521(19) 0.3507(2) 0.0746(13) Uani 1 1 d . . . . .
H16A H 0.758077 0.855915 0.361442 0.112 Uiso 1 1 calc R U . . .
H16B H 0.697516 0.924538 0.382636 0.112 Uiso 1 1 calc R U . . .
H16C H 0.678154 0.899326 0.299243 0.112 Uiso 1 1 calc R U . . .
C17 C 0.4593(3) 0.89130(17) 0.3450(2) 0.0673(12) Uani 1 1 d . . . . .
H17A H 0.464031 0.929745 0.378210 0.101 Uiso 1 1 calc R U . . .
H17B H 0.385647 0.865253 0.350031 0.101 Uiso 1 1 calc R U . . .
H17C H 0.455457 0.906936 0.294240 0.101 Uiso 1 1 calc R U . . .
C18 C 0.6956(2) 0.51517(12) 0.40276(14) 0.0214(5) Uani 1 1 d . . . . .
C19 C 0.6616(3) 0.47109(13) 0.34530(15) 0.0313(6) Uani 1 1 d . . . . .
H19 H 0.600322 0.483607 0.306125 0.038 Uiso 1 1 calc R U . . .
C20 C 0.7165(3) 0.40897(14) 0.34480(16) 0.0376(7) Uani 1 1 d . . . . .
H20 H 0.690506 0.378703 0.305993 0.045 Uiso 1 1 calc R U . . .
C21 C 0.8081(2) 0.39047(13) 0.39963(15) 0.0311(7) Uani 1 1 d . . . . .
H21 H 0.846471 0.348137 0.398305 0.037 Uiso 1 1 calc R U . . .
C22 C 0.8433(2) 0.43393(12) 0.45630(15) 0.0284(6) Uani 1 1 d . . . . .
H22 H 0.906588 0.421625 0.494377 0.034 Uiso 1 1 calc R U . . .
C23 C 0.7872(2) 0.49563(12) 0.45841(14) 0.0257(6) Uani 1 1 d . . . . .
H23 H 0.811552 0.524932 0.498384 0.031 Uiso 1 1 calc R U . . .
C24 C 0.7389(2) 0.64860(11) 0.45288(14) 0.0229(6) Uani 1 1 d . . . . .
C25 C 0.7429(3) 0.66784(14) 0.52532(16) 0.0393(7) Uani 1 1 d . . . . .
H25 H 0.678837 0.654664 0.551922 0.047 Uiso 1 1 calc R U . . .
C26 C 0.8389(3) 0.70612(15) 0.55983(17) 0.0468(8) Uani 1 1 d . . . . .
H26 H 0.840636 0.718651 0.609795 0.056 Uiso 1 1 calc R U . . .
C27 C 0.9302(3) 0.72561(14) 0.52236(18) 0.0410(8) Uani 1 1 d . . . . .
H27 H 0.996281 0.751594 0.546024 0.049 Uiso 1 1 calc R U . . .
C28 C 0.9270(3) 0.70766(15) 0.4498(2) 0.0478(9) Uani 1 1 d . . . . .
H28 H 0.990944 0.721452 0.423408 0.057 Uiso 1 1 calc R U . . .
C29 C 0.8314(2) 0.66971(14) 0.41516(17) 0.0353(7) Uani 1 1 d . . . . .
H29 H 0.829449 0.658093 0.364917 0.042 Uiso 1 1 calc R U . . .
C30 C 0.2510(2) 0.57115(12) 0.34207(13) 0.0228(6) Uani 1 1 d . . . . .
C31 C 0.2918(2) 0.50668(12) 0.33121(14) 0.0274(6) Uani 1 1 d . . . . .
H31 H 0.374784 0.499472 0.324583 0.033 Uiso 1 1 calc R U . . .
C32 C 0.2130(3) 0.45321(14) 0.32999(15) 0.0348(7) Uani 1 1 d . . . . .
H32 H 0.242228 0.409478 0.322628 0.042 Uiso 1 1 calc R U . . .
C33 C 0.0927(3) 0.46244(15) 0.33929(16) 0.0375(7) Uani 1 1 d . . . . .
H33 H 0.039412 0.425203 0.339439 0.045 Uiso 1 1 calc R U . . .
C34 C 0.0497(3) 0.52602(15) 0.34842(16) 0.0377(7) Uani 1 1 d . . . . .
H34 H -0.033972 0.532735 0.353678 0.045 Uiso 1 1 calc R U . . .
C35 C 0.1285(2) 0.58042(14) 0.34994(14) 0.0301(6) Uani 1 1 d . . . . .
H35 H 0.098415 0.624135 0.356396 0.036 Uiso 1 1 calc R U . . .
C36 C 0.2646(2) 0.71369(12) 0.33187(15) 0.0248(6) Uani 1 1 d . . . . .
C37 C 0.2218(3) 0.75197(13) 0.38588(16) 0.0349(7) Uani 1 1 d . . . . .
H37 H 0.244123 0.740825 0.436186 0.042 Uiso 1 1 calc R U . . .
C38 C 0.1464(3) 0.80663(15) 0.36649(18) 0.0441(8) Uani 1 1 d . . . . .
H38 H 0.118069 0.832917 0.403712 0.053 Uiso 1 1 calc R U . . .
C39 C 0.1126(3) 0.82282(14) 0.29407(19) 0.0423(8) Uani 1 1 d . . . . .
H39 H 0.059745 0.859639 0.281087 0.051 Uiso 1 1 calc R U . . .
C40 C 0.1554(3) 0.78570(14) 0.24055(17) 0.0381(7) Uani 1 1 d . . . . .
H40 H 0.132781 0.797238 0.190387 0.046 Uiso 1 1 calc R U . . .
C41 C 0.2316(2) 0.73139(13) 0.25884(16) 0.0310(6) Uani 1 1 d . . . . .
H41 H 0.261267 0.706219 0.221226 0.037 Uiso 1 1 calc R U . . .

loop_
_atom_site_aniso_label
_atom_site_aniso_U_11
_atom_site_aniso_U_22
_atom_site_aniso_U_33
_atom_site_aniso_U_23
_atom_site_aniso_U_13
_atom_site_aniso_U_12
Ru 0.02044(10) 0.01694(10) 0.01400(10) 0.00119(9) 0.00210(7) -0.00137(9)
P1 0.0240(3) 0.0172(3) 0.0159(3) 0.0012(3) 0.0018(3) 0.0001(3)
P2 0.0218(3) 0.0189(3) 0.0199(3) 0.0010(3) 0.0043(3) -0.0013(3)
O1 0.0288(10) 0.0196(9) 0.0172(9) 0.0007(7) 0.0006(8) -0.0016(7)
O2 0.0269(9) 0.0183(10) 0.0201(9) 0.0001(7) -0.0005(7) -0.0021(7)
O3 0.0232(9) 0.0278(9) 0.0187(9) 0.0045(8) 0.0051(7) 0.0008(8)
O4 0.0354(11) 0.0307(11) 0.0258(11) 0.0076(9) 0.0102(9) 0.0028(9)
O5 0.0261(9) 0.0171(9) 0.0191(9) 0.0010(7) 0.0011(7) -0.0020(7)
O6 0.0553(13) 0.0254(11) 0.0211(11) 0.0038(9) 0.0041(10) 0.0080(9)
C1 0.0307(14) 0.0224(13) 0.0165(13) 0.0012(10) 0.0048(11) -0.0041(11)
C2 0.0274(13) 0.0229(13) 0.0198(13) -0.0003(11) 0.0074(11) -0.0033(11)
C3 0.0247(14) 0.0243(14) 0.0198(14) -0.0025(11) 0.0028(11) -0.0041(11)
C4 0.054(2) 0.0246(15) 0.0228(16) 0.0001(12) -0.0081(14) -0.0078(13)
C5 0.062(6) 0.034(3) 0.042(4) -0.008(3) -0.012(4) -0.002(4)
C6 0.028(4) 0.060(4) 0.042(5) -0.005(4) -0.008(3) -0.010(3)
C5A 0.124(17) 0.029(6) 0.032(7) -0.020(5) -0.018(10) 0.010(9)
C6A 0.049(13) 0.25(3) 0.088(13) -0.112(17) 0.025(10) -0.052(16)
C7 0.085(3) 0.067(2) 0.0199(17) -0.0039(16) -0.0028(17) -0.022(2)
C8 0.0228(14) 0.0325(16) 0.0182(14) -0.0018(12) 0.0003(11) -0.0033(11)
C9 0.0310(15) 0.0471(19) 0.0296(16) 0.0049(14) 0.0133(13) 0.0059(14)
C10 0.041(5) 0.143(13) 0.062(6) 0.035(7) 0.025(5) 0.053(7)
C11 0.059(6) 0.091(7) 0.074(8) 0.028(5) 0.044(6) 0.006(5)
C12 0.055(6) 0.134(12) 0.091(10) -0.073(10) 0.034(6) 0.002(7)
C10A 0.035(4) 0.122(10) 0.115(10) -0.039(9) 0.028(5) -0.008(5)
C11A 0.082(7) 0.117(9) 0.033(4) 0.011(5) 0.033(4) 0.038(7)
C12A 0.118(10) 0.054(5) 0.100(9) 0.004(5) 0.083(9) 0.028(5)
C13 0.0213(14) 0.0258(14) 0.0234(15) 0.0000(11) 0.0014(11) 0.0005(11)
C14 0.0396(16) 0.0189(14) 0.0246(15) -0.0010(11) 0.0015(12) -0.0029(11)
C15 0.091(3) 0.0310(17) 0.0297(18) -0.0100(14) 0.0047(18) -0.0078(17)
C16 0.089(3) 0.067(3) 0.074(3) -0.029(2) 0.033(2) -0.051(2)
C17 0.089(3) 0.047(2) 0.059(2) -0.0178(18) -0.015(2) 0.034(2)
C18 0.0264(14) 0.0184(13) 0.0205(14) 0.0027(10) 0.0069(11) 0.0008(10)
C19 0.0396(16) 0.0263(15) 0.0258(16) -0.0010(12) -0.0025(13) 0.0076(12)
C20 0.0518(19) 0.0267(15) 0.0333(17) -0.0098(13) 0.0022(15) 0.0065(14)
C21 0.0377(16) 0.0243(14) 0.0337(17) 0.0028(12) 0.0133(13) 0.0124(12)
C22 0.0302(15) 0.0272(15) 0.0283(16) 0.0058(12) 0.0063(12) 0.0065(12)
C23 0.0338(15) 0.0231(14) 0.0206(14) 0.0018(11) 0.0049(12) -0.0019(12)
C24 0.0271(14) 0.0167(13) 0.0228(14) 0.0020(10) -0.0039(11) 0.0043(10)
C25 0.0518(19) 0.0401(17) 0.0253(16) -0.0009(13) 0.0026(14) -0.0161(15)
C26 0.065(2) 0.0421(19) 0.0287(18) -0.0065(14) -0.0102(16) -0.0116(17)
C27 0.0346(17) 0.0242(15) 0.057(2) -0.0078(15) -0.0194(16) 0.0035(13)
C28 0.0278(17) 0.049(2) 0.067(3) -0.0112(17) 0.0058(16) -0.0081(14)
C29 0.0305(16) 0.0389(17) 0.0371(18) -0.0104(14) 0.0064(13) -0.0051(13)
C30 0.0248(14) 0.0290(14) 0.0149(13) 0.0014(11) 0.0041(11) -0.0043(11)
C31 0.0304(15) 0.0265(15) 0.0265(15) -0.0016(12) 0.0081(12) -0.0058(12)
C32 0.0475(19) 0.0274(15) 0.0304(17) -0.0022(12) 0.0084(14) -0.0106(13)
C33 0.0401(18) 0.0373(17) 0.0362(18) -0.0044(14) 0.0094(14) -0.0213(14)
C34 0.0277(15) 0.051(2) 0.0355(18) -0.0009(15) 0.0083(13) -0.0118(14)
C35 0.0283(15) 0.0354(16) 0.0273(16) -0.0017(12) 0.0063(12) -0.0045(12)
C36 0.0215(14) 0.0216(13) 0.0317(16) 0.0032(11) 0.0054(12) -0.0018(11)
C37 0.0392(17) 0.0313(16) 0.0357(17) 0.0024(13) 0.0099(14) 0.0078(13)
C38 0.050(2) 0.0369(18) 0.048(2) -0.0013(15) 0.0159(17) 0.0158(15)
C39 0.0370(17) 0.0294(16) 0.060(2) 0.0058(15) 0.0055(16) 0.0140(13)
C40 0.0372(17) 0.0366(17) 0.0388(19) 0.0109(14) -0.0013(14) 0.0047(14)
C41 0.0329(16) 0.0281(15) 0.0324(16) 0.0035(12) 0.0054(13) 0.0019(12)

loop_
_atom_type_symbol
_atom_type_description
_atom_type_scat_dispersion_real
_atom_type_scat_dispersion_imag
_atom_type_scat_source
C C 0.0033 0.0016 'International Tables Vol C Tables 4.2.6.8 and 6.1.1.4'
H H 0.0000 0.0000 'International Tables Vol C Tables 4.2.6.8 and 6.1.1.4'
O O 0.0106 0.0060 'International Tables Vol C Tables 4.2.6.8 and 6.1.1.4'
P P 0.1023 0.0942 'International Tables Vol C Tables 4.2.6.8 and 6.1.1.4'
Ru Ru -1.2594 0.8363 'International Tables Vol C Tables 4.2.6.8 and 6.1.1.4'

loop_
_geom_angle_atom_site_label_1
_geom_angle_atom_site_label_2
_geom_angle_atom_site_label_3
_geom_angle
_geom_angle_site_symmetry_1
_geom_angle_site_symmetry_3
_geom_angle_publ_flag
O5 Ru O1 170.42(6) . . ?
O5 Ru O3 94.60(6) . . ?
O1 Ru O3 83.86(6) . . ?
O5 Ru P2 84.29(5) . . ?
O1 Ru P2 97.02(5) . . ?
O3 Ru P2 178.33(5) . . ?
O5 Ru P1 84.43(5) . . ?
O1 Ru P1 105.13(5) . . ?
O3 Ru P1 96.33(5) . . ?
P2 Ru P1 84.81(2) . . ?
O5 Ru O2 110.21(6) . . ?
O1 Ru O2 60.24(6) . . ?
O3 Ru O2 83.43(6) . . ?
P2 Ru O2 95.78(5) . . ?
P1 Ru O2 165.35(4) . . ?
O5 Ru C3 140.18(7) . . ?
O1 Ru C3 30.27(7) . . ?
O3 Ru C3 82.99(7) . . ?
P2 Ru C3 97.05(6) . . ?
P1 Ru C3 135.38(6) . . ?
O2 Ru C3 29.97(7) . . ?
C24 P1 C18 102.22(11) . . ?
C24 P1 C1 105.01(12) . . ?
C18 P1 C1 104.22(11) . . ?
C24 P1 Ru 116.08(8) . . ?
C18 P1 Ru 118.54(8) . . ?
C1 P1 Ru 109.35(8) . . ?
C36 P2 C30 103.34(11) . . ?
C36 P2 C2 106.17(12) . . ?
C30 P2 C2 101.60(11) . . ?
C36 P2 Ru 115.12(8) . . ?
C30 P2 Ru 120.71(8) . . ?
C2 P2 Ru 108.30(8) . . ?
C3 O1 Ru 93.40(14) . . ?
C3 O2 Ru 87.30(14) . . ?
C8 O3 Ru 129.43(16) . . ?
C8 O4 H4 114(4) . . ?
C13 O5 Ru 127.03(16) . . ?
C13 O6 H6 119(5) . . ?
C2 C1 P1 108.19(16) . . ?
C2 C1 H1A 110.1 . . ?
P1 C1 H1A 110.1 . . ?
C2 C1 H1B 110.1 . . ?
P1 C1 H1B 110.1 . . ?
H1A C1 H1B 108.4 . . ?
C1 C2 P2 105.53(16) . . ?
C1 C2 H2A 110.6 . . ?
P2 C2 H2A 110.6 . . ?
C1 C2 H2B 110.6 . . ?
P2 C2 H2B 110.6 . . ?
H2A C2 H2B 108.8 . . ?
O2 C3 O1 119.0(2) . . ?
O2 C3 C4 120.9(2) . . ?
O1 C3 C4 119.9(2) . . ?
O2 C3 Ru 62.73(12) . . ?
O1 C3 Ru 56.32(12) . . ?
C4 C3 Ru 174.81(18) . . ?
C6A C4 C7 113.1(14) . . ?
C5 C4 C7 118.5(5) . . ?
C6A C4 C3 114.2(11) . . ?
C5 C4 C3 111.8(4) . . ?
C7 C4 C3 110.1(2) . . ?
C5 C4 C6 103.9(6) . . ?
C7 C4 C6 108.1(4) . . ?
C3 C4 C6 103.1(4) . . ?
C6A C4 C5A 115.8(13) . . ?
C7 C4 C5A 96.6(10) . . ?
C3 C4 C5A 105.6(6) . . ?
C4 C5 H5A 109.5 . . ?
C4 C5 H5B 109.5 . . ?
H5A C5 H5B 109.5 . . ?
C4 C5 H5C 109.5 . . ?
H5A C5 H5C 109.5 . . ?
H5B C5 H5C 109.5 . . ?
C4 C6 H6A 109.5 . . ?
C4 C6 H6B 109.5 . . ?
H6A C6 H6B 109.5 . . ?
C4 C6 H6C 109.5 . . ?
H6A C6 H6C 109.5 . . ?
H6B C6 H6C 109.5 . . ?
C4 C5A H5D 109.5 . . ?
C4 C5A H5E 109.5 . . ?
H5D C5A H5E 109.5 . . ?
C4 C5A H5F 109.5 . . ?
H5D C5A H5F 109.5 . . ?
H5E C5A H5F 109.5 . . ?
C4 C6A H6D 109.5 . . ?
C4 C6A H6E 109.5 . . ?
H6D C6A H6E 109.5 . . ?
C4 C6A H6F 109.5 . . ?
H6D C6A H6F 109.5 . . ?
H6E C6A H6F 109.5 . . ?
C4 C7 H7A 109.5 . . ?
C4 C7 H7B 109.5 . . ?
H7A C7 H7B 109.5 . . ?
C4 C7 H7C 109.5 . . ?
H7A C7 H7C 109.5 . . ?
H7B C7 H7C 109.5 . . ?
C4 C7 H7D 109.5 . . ?
C4 C7 H7E 109.5 . . ?
H7D C7 H7E 109.5 . . ?
C4 C7 H7F 109.5 . . ?
H7D C7 H7F 109.5 . . ?
H7E C7 H7F 109.5 . . ?
O3 C8 O4 125.3(2) . . ?
O3 C8 C9 119.1(2) . . ?
O4 C8 C9 115.5(2) . . ?
C12 C9 C10 115.6(7) . . ?
C12 C9 C8 108.0(4) . . ?
C10A C9 C8 107.6(4) . . ?
C10 C9 C8 109.0(4) . . ?
C10A C9 C11A 110.1(6) . . ?
C8 C9 C11A 109.4(3) . . ?
C10A C9 C12A 112.1(6) . . ?
C8 C9 C12A 109.9(3) . . ?
C11A C9 C12A 107.7(6) . . ?
C12 C9 C11 110.0(7) . . ?
C10 C9 C11 105.3(6) . . ?
C8 C9 C11 108.8(4) . . ?
C9 C10 H10A 109.5 . . ?
C9 C10 H10B 109.5 . . ?
H10A C10 H10B 109.5 . . ?
C9 C10 H10C 109.5 . . ?
H10A C10 H10C 109.5 . . ?
H10B C10 H10C 109.5 . . ?
C9 C11 H11A 109.5 . . ?
C9 C11 H11B 109.5 . . ?
H11A C11 H11B 109.5 . . ?
C9 C11 H11C 109.5 . . ?
H11A C11 H11C 109.5 . . ?
H11B C11 H11C 109.5 . . ?
C9 C12 H12A 109.5 . . ?
C9 C12 H12B 109.5 . . ?
H12A C12 H12B 109.5 . . ?
C9 C12 H12C 109.5 . . ?
H12A C12 H12C 109.5 . . ?
H12B C12 H12C 109.5 . . ?
C9 C10A H10D 109.5 . . ?
C9 C10A H10E 109.5 . . ?
H10D C10A H10E 109.5 . . ?
C9 C10A H10F 109.5 . . ?
H10D C10A H10F 109.5 . . ?
H10E C10A H10F 109.5 . . ?
C9 C11A H11D 109.5 . . ?
C9 C11A H11E 109.5 . . ?
H11D C11A H11E 109.5 . . ?
C9 C11A H11F 109.5 . . ?
H11D C11A H11F 109.5 . . ?
H11E C11A H11F 109.5 . . ?
C9 C12A H12D 109.5 . . ?
C9 C12A H12E 109.5 . . ?
H12D C12A H12E 109.5 . . ?
C9 C12A H12F 109.5 . . ?
H12D C12A H12F 109.5 . . ?
H12E C12A H12F 109.5 . . ?
O5 C13 O6 125.1(2) . . ?
O5 C13 C14 117.2(2) . . ?
O6 C13 C14 117.7(2) . . ?
C15 C14 C16 110.1(3) . . ?
C15 C14 C17 108.5(3) . . ?
C16 C14 C17 110.4(3) . . ?
C15 C14 C13 111.1(2) . . ?
C16 C14 C13 107.7(2) . . ?
C17 C14 C13 109.0(2) . . ?
C14 C15 H15A 109.5 . . ?
C14 C15 H15B 109.5 . . ?
H15A C15 H15B 109.5 . . ?
C14 C15 H15C 109.5 . . ?
H15A C15 H15C 109.5 . . ?
H15B C15 H15C 109.5 . . ?
C14 C16 H16A 109.5 . . ?
C14 C16 H16B 109.5 . . ?
H16A C16 H16B 109.5 . . ?
C14 C16 H16C 109.5 . . ?
H16A C16 H16C 109.5 . . ?
H16B C16 H16C 109.5 . . ?
C14 C17 H17A 109.5 . . ?
C14 C17 H17B 109.5 . . ?
H17A C17 H17B 109.5 . . ?
C14 C17 H17C 109.5 . . ?
H17A C17 H17C 109.5 . . ?
H17B C17 H17C 109.5 . . ?
C19 C18 C23 118.2(2) . . ?
C19 C18 P1 119.37(19) . . ?
C23 C18 P1 122.43(19) . . ?
C20 C19 C18 120.3(3) . . ?
C20 C19 H19 119.8 . . ?
C18 C19 H19 119.8 . . ?
C21 C20 C19 121.0(3) . . ?
C21 C20 H20 119.5 . . ?
C19 C20 H20 119.5 . . ?
C22 C21 C20 119.1(2) . . ?
C22 C21 H21 120.4 . . ?
C20 C21 H21 120.4 . . ?
C21 C22 C23 120.5(3) . . ?
C21 C22 H22 119.7 . . ?
C23 C22 H22 119.7 . . ?
C22 C23 C18 120.8(2) . . ?
C22 C23 H23 119.6 . . ?
C18 C23 H23 119.6 . . ?
C29 C24 C25 118.2(2) . . ?
C29 C24 P1 117.0(2) . . ?
C25 C24 P1 124.7(2) . . ?
C24 C25 C26 121.0(3) . . ?
C24 C25 H25 119.5 . . ?
C26 C25 H25 119.5 . . ?
C27 C26 C25 120.0(3) . . ?
C27 C26 H26 120.0 . . ?
C25 C26 H26 120.0 . . ?
C26 C27 C28 119.8(3) . . ?
C26 C27 H27 120.1 . . ?
C28 C27 H27 120.1 . . ?
C27 C28 C29 120.4(3) . . ?
C27 C28 H28 119.8 . . ?
C29 C28 H28 119.8 . . ?
C24 C29 C28 120.5(3) . . ?
C24 C29 H29 119.7 . . ?
C28 C29 H29 119.7 . . ?
C35 C30 C31 118.5(2) . . ?
C35 C30 P2 121.9(2) . . ?
C31 C30 P2 119.52(19) . . ?
C32 C31 C30 120.6(3) . . ?
C32 C31 H31 119.7 . . ?
C30 C31 H31 119.7 . . ?
C33 C32 C31 120.7(3) . . ?
C33 C32 H32 119.6 . . ?
C31 C32 H32 119.6 . . ?
C32 C33 C34 119.6(3) . . ?
C32 C33 H33 120.2 . . ?
C34 C33 H33 120.2 . . ?
C33 C34 C35 120.2(3) . . ?
C33 C34 H34 119.9 . . ?
C35 C34 H34 119.9 . . ?
C30 C35 C34 120.4(3) . . ?
C30 C35 H35 119.8 . . ?
C34 C35 H35 119.8 . . ?
C41 C36 C37 118.8(2) . . ?
C41 C36 P2 118.0(2) . . ?
C37 C36 P2 123.2(2) . . ?
C36 C37 C38 120.1(3) . . ?
C36 C37 H37 119.9 . . ?
C38 C37 H37 119.9 . . ?
C39 C38 C37 120.5(3) . . ?
C39 C38 H38 119.8 . . ?
C37 C38 H38 119.8 . . ?
C40 C39 C38 119.7(3) . . ?
C40 C39 H39 120.1 . . ?
C38 C39 H39 120.1 . . ?
C39 C40 C41 120.6(3) . . ?
C39 C40 H40 119.7 . . ?
C41 C40 H40 119.7 . . ?
C40 C41 C36 120.3(3) . . ?
C40 C41 H41 119.9 . . ?
C36 C41 H41 119.9 . . ?

loop_
_geom_bond_atom_site_label_1
_geom_bond_atom_site_label_2
_geom_bond_distance
_geom_bond_site_symmetry_2
_geom_bond_publ_flag
Ru O5 2.0972(16) . ?
Ru O1 2.1021(16) . ?
Ru O3 2.1657(16) . ?
Ru P2 2.2198(6) . ?
Ru P1 2.2336(7) . ?
Ru O2 2.2438(16) . ?
Ru C3 2.522(2) . ?
P1 C24 1.828(3) . ?
P1 C18 1.830(2) . ?
P1 C1 1.848(2) . ?
P2 C36 1.824(3) . ?
P2 C30 1.832(2) . ?
P2 C2 1.842(2) . ?
O1 C3 1.273(3) . ?
O2 C3 1.261(3) . ?
O3 C8 1.240(3) . ?
O4 C8 1.282(3) . ?
O4 H4 0.858(19) . ?
O5 C13 1.254(3) . ?
O6 C13 1.265(3) . ?
O6 H6 0.86(2) . ?
C1 C2 1.527(3) . ?
C1 H1A 0.9900 . ?
C1 H1B 0.9900 . ?
C2 H2A 0.9900 . ?
C2 H2B 0.9900 . ?
C3 C4 1.516(3) . ?
C4 C6A 1.30(2) . ?
C4 C5 1.504(9) . ?
C4 C7 1.506(4) . ?
C4 C6 1.639(11) . ?
C4 C5A 1.641(18) . ?
C5 H5A 0.9800 . ?
C5 H5B 0.9800 . ?
C5 H5C 0.9800 . ?
C6 H6A 0.9800 . ?
C6 H6B 0.9800 . ?
C6 H6C 0.9800 . ?
C5A H5D 0.9800 . ?
C5A H5E 0.9800 . ?
C5A H5F 0.9800 . ?
C6A H6D 0.9800 . ?
C6A H6E 0.9800 . ?
C6A H6F 0.9800 . ?
C7 H7A 0.9800 . ?
C7 H7B 0.9800 . ?
C7 H7C 0.9800 . ?
C7 H7D 0.9800 . ?
C7 H7E 0.9800 . ?
C7 H7F 0.9800 . ?
C8 C9 1.525(4) . ?
C9 C12 1.445(9) . ?
C9 C10A 1.454(8) . ?
C9 C10 1.519(8) . ?
C9 C11A 1.531(8) . ?
C9 C12A 1.551(8) . ?
C9 C11 1.588(8) . ?
C10 H10A 0.9800 . ?
C10 H10B 0.9800 . ?
C10 H10C 0.9800 . ?
C11 H11A 0.9800 . ?
C11 H11B 0.9800 . ?
C11 H11C 0.9800 . ?
C12 H12A 0.9800 . ?
C12 H12B 0.9800 . ?
C12 H12C 0.9800 . ?
C10A H10D 0.9800 . ?
C10A H10E 0.9800 . ?
C10A H10F 0.9800 . ?
C11A H11D 0.9800 . ?
C11A H11E 0.9800 . ?
C11A H11F 0.9800 . ?
C12A H12D 0.9800 . ?
C12A H12E 0.9800 . ?
C12A H12F 0.9800 . ?
C13 C14 1.528(3) . ?
C14 C15 1.518(4) . ?
C14 C16 1.519(4) . ?
C14 C17 1.521(4) . ?
C15 H15A 0.9800 . ?
C15 H15B 0.9800 . ?
C15 H15C 0.9800 . ?
C16 H16A 0.9800 . ?
C16 H16B 0.9800 . ?
C16 H16C 0.9800 . ?
C17 H17A 0.9800 . ?
C17 H17B 0.9800 . ?
C17 H17C 0.9800 . ?
C18 C19 1.388(3) . ?
C18 C23 1.390(3) . ?
C19 C20 1.385(4) . ?
C19 H19 0.9500 . ?
C20 C21 1.375(4) . ?
C20 H20 0.9500 . ?
C21 C22 1.372(4) . ?
C21 H21 0.9500 . ?
C22 C23 1.385(3) . ?
C22 H22 0.9500 . ?
C23 H23 0.9500 . ?
C24 C29 1.377(4) . ?
C24 C25 1.382(4) . ?
C25 C26 1.388(4) . ?
C25 H25 0.9500 . ?
C26 C27 1.353(4) . ?
C26 H26 0.9500 . ?
C27 C28 1.378(4) . ?
C27 H27 0.9500 . ?
C28 C29 1.381(4) . ?
C28 H28 0.9500 . ?
C29 H29 0.9500 . ?
C30 C35 1.390(3) . ?
C30 C31 1.392(3) . ?
C31 C32 1.378(4) . ?
C31 H31 0.9500 . ?
C32 C33 1.372(4) . ?
C32 H32 0.9500 . ?
C33 C34 1.378(4) . ?
C33 H33 0.9500 . ?
C34 C35 1.392(4) . ?
C34 H34 0.9500 . ?
C35 H35 0.9500 . ?
C36 C41 1.388(4) . ?
C36 C37 1.388(4) . ?
C37 C38 1.392(4) . ?
C37 H37 0.9500 . ?
C38 C39 1.371(4) . ?
C38 H38 0.9500 . ?
C39 C40 1.369(4) . ?
C39 H39 0.9500 . ?
C40 C41 1.387(4) . ?
C40 H40 0.9500 . ?
C41 H41 0.9500 . ?

loop_
_geom_hbond_atom_site_label_D
_geom_hbond_atom_site_label_H
_geom_hbond_atom_site_label_A
_geom_hbond_distance_DH
_geom_hbond_distance_HA
_geom_hbond_distance_DA
_geom_hbond_angle_DHA
_geom_hbond_site_symmetry_A
_geom_hbond_publ_flag
O4 H4 O6 0.858(19) 1.60(3) 2.431(3) 161(6) . yes
O6 H6 O4 0.86(2) 1.59(3) 2.431(3) 165(8) . yes

loop_
_geom_torsion_atom_site_label_1
_geom_torsion_atom_site_label_2
_geom_torsion_atom_site_label_3
_geom_torsion_atom_site_label_4
_geom_torsion
_geom_torsion_site_symmetry_1
_geom_torsion_site_symmetry_2
_geom_torsion_site_symmetry_3
_geom_torsion_site_symmetry_4
_geom_torsion_publ_flag
C24 P1 C1 C2 90.95(18) . . . . ?
C18 P1 C1 C2 -161.96(17) . . . . ?
Ru P1 C1 C2 -34.26(18) . . . . ?
P1 C1 C2 P2 50.53(18) . . . . ?
C36 P2 C2 C1 -172.07(16) . . . . ?
C30 P2 C2 C1 80.19(17) . . . . ?
Ru P2 C2 C1 -47.91(17) . . . . ?
Ru O2 C3 O1 -1.1(2) . . . . ?
Ru O2 C3 C4 175.8(2) . . . . ?
Ru O1 C3 O2 1.2(2) . . . . ?
Ru O1 C3 C4 -175.7(2) . . . . ?
O2 C3 C4 C6A -83.2(19) . . . . ?
O1 C3 C4 C6A 93.7(19) . . . . ?
O2 C3 C4 C5 179.1(6) . . . . ?
O1 C3 C4 C5 -4.0(7) . . . . ?
O2 C3 C4 C7 45.2(4) . . . . ?
O1 C3 C4 C7 -137.9(3) . . . . ?
O2 C3 C4 C6 -69.9(4) . . . . ?
O1 C3 C4 C6 107.0(4) . . . . ?
O2 C3 C4 C5A 148.5(12) . . . . ?
O1 C3 C4 C5A -34.6(12) . . . . ?
Ru O3 C8 O4 19.6(4) . . . . ?
Ru O3 C8 C9 -160.53(18) . . . . ?
O3 C8 C9 C12 89.2(7) . . . . ?
O4 C8 C9 C12 -90.8(7) . . . . ?
O3 C8 C9 C10A -96.7(6) . . . . ?
O4 C8 C9 C10A 83.2(6) . . . . ?
O3 C8 C9 C10 -37.1(7) . . . . ?
O4 C8 C9 C10 142.8(6) . . . . ?
O3 C8 C9 C11A 143.7(5) . . . . ?
O4 C8 C9 C11A -36.4(6) . . . . ?
O3 C8 C9 C12A 25.6(6) . . . . ?
O4 C8 C9 C12A -154.5(6) . . . . ?
O3 C8 C9 C11 -151.4(5) . . . . ?
O4 C8 C9 C11 28.5(6) . . . . ?
Ru O5 C13 O6 -10.2(4) . . . . ?
Ru O5 C13 C14 170.38(16) . . . . ?
O5 C13 C14 C15 -2.9(3) . . . . ?
O6 C13 C14 C15 177.6(3) . . . . ?
O5 C13 C14 C16 117.8(3) . . . . ?
O6 C13 C14 C16 -61.7(3) . . . . ?
O5 C13 C14 C17 -122.4(3) . . . . ?
O6 C13 C14 C17 58.1(3) . . . . ?
C24 P1 C18 C19 -150.8(2) . . . . ?
C1 P1 C18 C19 100.0(2) . . . . ?
Ru P1 C18 C19 -21.8(2) . . . . ?
C24 P1 C18 C23 29.1(2) . . . . ?
C1 P1 C18 C23 -80.1(2) . . . . ?
Ru P1 C18 C23 158.14(18) . . . . ?
C23 C18 C19 C20 1.2(4) . . . . ?
P1 C18 C19 C20 -178.9(2) . . . . ?
C18 C19 C20 C21 -2.1(4) . . . . ?
C19 C20 C21 C22 1.4(4) . . . . ?
C20 C21 C22 C23 0.1(4) . . . . ?
C21 C22 C23 C18 -1.0(4) . . . . ?
C19 C18 C23 C22 0.3(4) . . . . ?
P1 C18 C23 C22 -179.63(19) . . . . ?
C18 P1 C24 C29 77.1(2) . . . . ?
C1 P1 C24 C29 -174.4(2) . . . . ?
Ru P1 C24 C29 -53.5(2) . . . . ?
C18 P1 C24 C25 -102.6(2) . . . . ?
C1 P1 C24 C25 6.0(3) . . . . ?
Ru P1 C24 C25 126.9(2) . . . . ?
C29 C24 C25 C26 -1.5(4) . . . . ?
P1 C24 C25 C26 178.1(2) . . . . ?
C24 C25 C26 C27 0.5(5) . . . . ?
C25 C26 C27 C28 0.4(5) . . . . ?
C26 C27 C28 C29 -0.2(5) . . . . ?
C25 C24 C29 C28 1.7(4) . . . . ?
P1 C24 C29 C28 -178.0(2) . . . . ?
C27 C28 C29 C24 -0.8(5) . . . . ?
C36 P2 C30 C35 -23.8(2) . . . . ?
C2 P2 C30 C35 86.1(2) . . . . ?
Ru P2 C30 C35 -154.24(18) . . . . ?
C36 P2 C30 C31 160.5(2) . . . . ?
C2 P2 C30 C31 -89.6(2) . . . . ?
Ru P2 C30 C31 30.1(2) . . . . ?
C35 C30 C31 C32 -1.5(4) . . . . ?
P2 C30 C31 C32 174.4(2) . . . . ?
C30 C31 C32 C33 0.1(4) . . . . ?
C31 C32 C33 C34 1.4(4) . . . . ?
C32 C33 C34 C35 -1.5(4) . . . . ?
C31 C30 C35 C34 1.3(4) . . . . ?
P2 C30 C35 C34 -174.4(2) . . . . ?
C33 C34 C35 C30 0.2(4) . . . . ?
C30 P2 C36 C41 -83.9(2) . . . . ?
C2 P2 C36 C41 169.6(2) . . . . ?
Ru P2 C36 C41 49.8(2) . . . . ?
C30 P2 C36 C37 95.3(2) . . . . ?
C2 P2 C36 C37 -11.2(3) . . . . ?
Ru P2 C36 C37 -131.0(2) . . . . ?
C41 C36 C37 C38 0.6(4) . . . . ?
P2 C36 C37 C38 -178.6(2) . . . . ?
C36 C37 C38 C39 0.6(5) . . . . ?
C37 C38 C39 C40 -1.3(5) . . . . ?
C38 C39 C40 C41 0.7(5) . . . . ?
C39 C40 C41 C36 0.5(4) . . . . ?
C37 C36 C41 C40 -1.1(4) . . . . ?
P2 C36 C41 C40 178.1(2) . . . . ?
